data_4331180
loop_
_publ_author_name
'Xu-Dong Chen'
'Wei Zhang'
'Jeremiah S. Duncan'
'Sonny C. Lee'

_publ_contact_author_address
;                                                                               
 Department of Chemistry
 University of Waterloo
 200 University Avenue West
 Waterloo, Ontario  N2L 3G1
 CANADA  
;
_publ_contact_author_email sclee@uwaterloo.ca
_publ_contact_author_fax 519-746-0435
_publ_contact_author_name 'Sonny C. Lee'
_publ_contact_author_phone '519-885-1211 x37501'
_publ_section_title
;
 Iron-Amide-Sulfide and Iron-Imide-Sulfide Clusters: Heteroligated Core
 Environments Relevant to the Nitrogenase FeMo Cofactor
;
_journal_name_full 'Inorganic Chemistry'
_journal_page_first 12891
_journal_page_last 12904
_journal_paper_doi 10.1021/ic301868m
_journal_volume 51
_journal_year 2012
_chemical_formula_moiety '(Et4N +)2 [ (Fe 3+)2 (Fe 2+)2 (NtBu 2-) (Se 2-)3 (Cl -)4 ]'
_chemical_formula_sum 'C20 H49 Cl4 Fe4 N3 Se3'
_chemical_formula_weight 933.70
_chemical_name_common (Et4N)2[Fe4(mu3-NtBu)(mu3-Se)3Cl4]
_chemical_name_systematic
; 
 (Et4N)2[Fe4(mu3-NtBu)(mu3-Se)3Cl4] 
;
_space_group_IT_number 19
_symmetry_cell_setting orthorhombic
_symmetry_space_group_name_Hall 'P 2ac 2ab'
_symmetry_space_group_name_H-M 'P 21 21 21'
_atom_sites_solution_hydrogens geom
_atom_sites_solution_primary direct
_atom_sites_solution_secondary difmap
_audit_creation_method SHELXL-97
_cell_angle_alpha 90.00
_cell_angle_beta 90.00
_cell_angle_gamma 90.00
_cell_formula_units_Z 4
_cell_length_a 11.5384(12)
_cell_length_b 14.1705(15)
_cell_length_c 21.395(2)
_cell_measurement_reflns_used 4700
_cell_measurement_temperature 200(2)
_cell_measurement_theta_max 21.15
_cell_measurement_theta_min 2.87
_cell_volume 3498.2(6)
_computing_structure_refinement 'SHELXL-97 (Sheldrick, 1997)'
_computing_structure_solution 'SHELXS-97 (Sheldrick, 1990)'
_diffrn_ambient_temperature 200(2)
_diffrn_measured_fraction_theta_full 0.998
_diffrn_measured_fraction_theta_max 0.998
_diffrn_radiation_monochromator graphite
_diffrn_radiation_source 'fine-focus sealed tube'
_diffrn_radiation_type MoK\a
_diffrn_radiation_wavelength 0.71073
_diffrn_reflns_av_R_equivalents 0.0650
_diffrn_reflns_av_sigmaI/netI 0.0552
_diffrn_reflns_limit_h_max 13
_diffrn_reflns_limit_h_min -13
_diffrn_reflns_limit_k_max 16
_diffrn_reflns_limit_k_min -16
_diffrn_reflns_limit_l_max 25
_diffrn_reflns_limit_l_min -25
_diffrn_reflns_number 27688
_diffrn_reflns_theta_full 25.00
_diffrn_reflns_theta_max 25.00
_diffrn_reflns_theta_min 2.87
_exptl_absorpt_coefficient_mu 5.068
_exptl_absorpt_correction_T_max 0.8230
_exptl_absorpt_correction_T_min 0.4019
_exptl_absorpt_correction_type empirical
_exptl_absorpt_process_details APEXII
_exptl_crystal_colour black
_exptl_crystal_density_diffrn 1.773
_exptl_crystal_description block
_exptl_crystal_F_000 1856
_exptl_crystal_size_max 0.22
_exptl_crystal_size_mid 0.18
_exptl_crystal_size_min 0.04
_refine_diff_density_max 0.476
_refine_diff_density_min -0.328
_refine_diff_density_rms 0.083
_refine_ls_abs_structure_details 'Flack H D (1983), Acta Cryst. A39, 876-881'
_refine_ls_abs_structure_Flack 0.012(11)
_refine_ls_extinction_method none
_refine_ls_goodness_of_fit_ref 0.986
_refine_ls_hydrogen_treatment constr
_refine_ls_matrix_type full
_refine_ls_number_parameters 307
_refine_ls_number_reflns 6156
_refine_ls_number_restraints 0
_refine_ls_restrained_S_all 0.986
_refine_ls_R_factor_all 0.0462
_refine_ls_R_factor_gt 0.0336
_refine_ls_shift/su_max 0.000
_refine_ls_shift/su_mean 0.000
_refine_ls_structure_factor_coef Fsqd
_refine_ls_weighting_details 'calc w=1/[\s^2^(Fo^2^)+(0.0300P)^2^+0.0000P] where P=(Fo^2^+2Fc^2^)/3'
_refine_ls_weighting_scheme calc
_refine_ls_wR_factor_gt 0.0686
_refine_ls_wR_factor_ref 0.0752
_reflns_number_gt 5219
_reflns_number_total 6156
_reflns_threshold_expression >2sigma(I)
_cod_data_source_file ic301868m_si_002_8.cif
_cod_data_source_block sl42
_cod_original_cell_volume 3498.3(6)
_cod_database_code 4331180

loop_
_symmetry_equiv_pos_as_xyz
'x, y, z'
'-x+1/2, -y, z+1/2'
'-x, y+1/2, -z+1/2'
'x+1/2, -y+1/2, -z'

loop_
_atom_site_label
_atom_site_type_symbol
_atom_site_fract_x
_atom_site_fract_y
_atom_site_fract_z
_atom_site_U_iso_or_equiv
_atom_site_adp_type
_atom_site_occupancy
_atom_site_symmetry_multiplicity
_atom_site_calc_flag
_atom_site_refinement_flags
Fe1 Fe -0.30689(6) -0.49411(6) -0.21082(3) 0.03331(18) Uani 1 1 d .
Fe2 Fe -0.33827(7) -0.59035(5) -0.09802(4) 0.03113(19) Uani 1 1 d .
Fe3 Fe -0.36148(7) -0.40342(5) -0.09948(4) 0.0329(2) Uani 1 1 d .
Fe4 Fe -0.52487(6) -0.51132(6) -0.15263(3) 0.0337(2) Uani 1 1 d .
Se1 Se -0.41262(5) -0.63830(4) -0.19983(3) 0.03707(15) Uani 1 1 d .
Se2 Se -0.17992(5) -0.48524(4) -0.12076(2) 0.03538(15) Uani 1 1 d .
Se3 Se -0.44950(5) -0.36958(4) -0.20053(3) 0.03973(16) Uani 1 1 d .
Cl1 Cl -0.19893(12) -0.48668(11) -0.29761(6) 0.0448(3) Uani 1 1 d .
Cl2 Cl -0.28377(15) -0.71188(11) -0.04001(8) 0.0530(4) Uani 1 1 d .
Cl3 Cl -0.32932(16) -0.27524(10) -0.04219(7) 0.0517(4) Uani 1 1 d .
Cl4 Cl -0.71455(13) -0.53783(14) -0.16231(7) 0.0584(5) Uani 1 1 d .
N1 N -0.4577(3) -0.5040(3) -0.06881(17) 0.0311(10) Uani 1 1 d .
C1 C -0.5204(4) -0.5056(4) -0.0076(2) 0.0348(13) Uani 1 1 d .
C2 C -0.4324(5) -0.4951(5) 0.0452(2) 0.0511(16) Uani 1 1 d .
H2A H -0.3927 -0.4359 0.0410 0.077 Uiso 1 1 calc R
H2B H -0.3773 -0.5458 0.0431 0.077 Uiso 1 1 calc R
H2C H -0.4718 -0.4970 0.0847 0.077 Uiso 1 1 calc R
C3 C -0.5839(5) -0.5984(4) -0.0013(3) 0.0452(16) Uani 1 1 d .
H3A H -0.6392 -0.6046 -0.0345 0.068 Uiso 1 1 calc R
H3B H -0.6235 -0.6003 0.0382 0.068 Uiso 1 1 calc R
H3C H -0.5293 -0.6495 -0.0034 0.068 Uiso 1 1 calc R
C4 C -0.6064(6) -0.4234(5) -0.0050(3) 0.0508(18) Uani 1 1 d .
H4A H -0.6620 -0.4299 -0.0381 0.076 Uiso 1 1 calc R
H4B H -0.5654 -0.3649 -0.0098 0.076 Uiso 1 1 calc R
H4C H -0.6457 -0.4238 0.0345 0.076 Uiso 1 1 calc R
N2 N -0.0076(4) -0.5102(3) 0.07846(17) 0.0342(11) Uani 1 1 d .
C5 C 0.0960(5) -0.5520(5) 0.0456(3) 0.0444(16) Uani 1 1 d .
H5A H 0.1219 -0.6067 0.0689 0.053 Uiso 1 1 calc R
H5B H 0.1583 -0.5060 0.0462 0.053 Uiso 1 1 calc R
C6 C 0.0748(5) -0.5814(6) -0.0214(3) 0.065(2) Uani 1 1 d .
H6A H 0.1451 -0.6063 -0.0388 0.097 Uiso 1 1 calc R
H6B H 0.0503 -0.5277 -0.0453 0.097 Uiso 1 1 calc R
H6C H 0.0156 -0.6290 -0.0226 0.097 Uiso 1 1 calc R
C7 C -0.0399(6) -0.4172(4) 0.0478(3) 0.0445(15) Uani 1 1 d .
H7A H 0.0306 -0.3811 0.0414 0.053 Uiso 1 1 calc R
H7B H -0.0722 -0.4306 0.0069 0.053 Uiso 1 1 calc R
C8 C -0.1245(6) -0.3564(4) 0.0829(3) 0.0584(19) Uani 1 1 d .
H8A H -0.1396 -0.3000 0.0594 0.088 Uiso 1 1 calc R
H8B H -0.0925 -0.3399 0.1228 0.088 Uiso 1 1 calc R
H8C H -0.1956 -0.3904 0.0889 0.088 Uiso 1 1 calc R
C9 C -0.1114(5) -0.5741(4) 0.0760(3) 0.0396(15) Uani 1 1 d .
H9A H -0.1348 -0.5809 0.0327 0.048 Uiso 1 1 calc R
H9B H -0.1747 -0.5436 0.0981 0.048 Uiso 1 1 calc R
C10 C -0.0948(6) -0.6716(4) 0.1034(3) 0.0528(18) Uani 1 1 d .
H10A H -0.1655 -0.7068 0.0996 0.079 Uiso 1 1 calc R
H10B H -0.0741 -0.6663 0.1467 0.079 Uiso 1 1 calc R
H10C H -0.0341 -0.7037 0.0812 0.079 Uiso 1 1 calc R
C11 C 0.0247(4) -0.4940(4) 0.1471(2) 0.0338(12) Uani 1 1 d .
H11A H -0.0442 -0.4739 0.1694 0.041 Uiso 1 1 calc R
H11B H 0.0492 -0.5537 0.1649 0.041 Uiso 1 1 calc R
C12 C 0.1183(5) -0.4227(4) 0.1580(3) 0.0481(16) Uani 1 1 d .
H12A H 0.1326 -0.4171 0.2021 0.072 Uiso 1 1 calc R
H12B H 0.0945 -0.3627 0.1417 0.072 Uiso 1 1 calc R
H12C H 0.1880 -0.4426 0.1374 0.072 Uiso 1 1 calc R
N3 N 0.0531(4) -0.2736(3) -0.2363(2) 0.0430(13) Uani 1 1 d .
C13 C -0.0681(6) -0.2794(5) -0.2121(4) 0.077(2) Uani 1 1 d .
H13A H -0.0708 -0.3266 -0.1793 0.092 Uiso 1 1 calc R
H13B H -0.1184 -0.3005 -0.2456 0.092 Uiso 1 1 calc R
C14 C -0.1154(8) -0.1870(6) -0.1863(5) 0.123(4) Uani 1 1 d .
H14A H -0.1939 -0.1961 -0.1726 0.184 Uiso 1 1 calc R
H14B H -0.1136 -0.1397 -0.2184 0.184 Uiso 1 1 calc R
H14C H -0.0687 -0.1670 -0.1516 0.184 Uiso 1 1 calc R
C15 C 0.0652(7) -0.2013(5) -0.2859(4) 0.069(2) Uani 1 1 d .
H15A H 0.1455 -0.1989 -0.2993 0.083 Uiso 1 1 calc R
H15B H 0.0454 -0.1400 -0.2687 0.083 Uiso 1 1 calc R
C16 C -0.0114(8) -0.2207(7) -0.3424(4) 0.100(3) Uani 1 1 d .
H16A H 0.0000 -0.1721 -0.3731 0.150 Uiso 1 1 calc R
H16B H -0.0912 -0.2214 -0.3297 0.150 Uiso 1 1 calc R
H16C H 0.0087 -0.2807 -0.3601 0.150 Uiso 1 1 calc R
C17 C 0.1384(8) -0.2458(6) -0.1845(4) 0.081(3) Uani 1 1 d .
H17A H 0.1254 -0.1803 -0.1736 0.098 Uiso 1 1 calc R
H17B H 0.2167 -0.2511 -0.2006 0.098 Uiso 1 1 calc R
C18 C 0.1286(9) -0.3056(6) -0.1256(4) 0.103(3) Uani 1 1 d .
H18A H 0.1851 -0.2850 -0.0956 0.155 Uiso 1 1 calc R
H18B H 0.1421 -0.3706 -0.1358 0.155 Uiso 1 1 calc R
H18C H 0.0523 -0.2988 -0.1082 0.155 Uiso 1 1 calc R
C19 C 0.0826(6) -0.3723(5) -0.2604(3) 0.0593(19) Uani 1 1 d .
H19A H 0.0829 -0.4159 -0.2254 0.071 Uiso 1 1 calc R
H19B H 0.0225 -0.3925 -0.2891 0.071 Uiso 1 1 calc R
C20 C 0.1999(7) -0.3774(6) -0.2935(4) 0.098(3) Uani 1 1 d .
H20A H 0.2137 -0.4409 -0.3072 0.148 Uiso 1 1 calc R
H20B H 0.2600 -0.3585 -0.2651 0.148 Uiso 1 1 calc R
H20C H 0.1994 -0.3359 -0.3290 0.148 Uiso 1 1 calc R

loop_
_atom_site_aniso_label
_atom_site_aniso_U_11
_atom_site_aniso_U_22
_atom_site_aniso_U_33
_atom_site_aniso_U_23
_atom_site_aniso_U_13
_atom_site_aniso_U_12
Fe1 0.0342(4) 0.0353(4) 0.0304(4) 0.0011(4) 0.0012(3) -0.0009(4)
Fe2 0.0308(4) 0.0284(4) 0.0343(5) 0.0019(3) -0.0021(4) 0.0006(4)
Fe3 0.0377(5) 0.0302(4) 0.0306(5) 0.0019(4) -0.0027(4) 0.0017(4)
Fe4 0.0301(4) 0.0410(5) 0.0299(4) 0.0012(4) -0.0031(3) 0.0020(4)
Se1 0.0388(3) 0.0351(3) 0.0373(3) -0.0042(3) -0.0005(3) -0.0039(3)
Se2 0.0295(3) 0.0388(3) 0.0379(3) 0.0020(3) -0.0025(2) -0.0036(3)
Se3 0.0498(4) 0.0371(3) 0.0323(3) 0.0059(3) -0.0024(3) 0.0080(3)
Cl1 0.0429(8) 0.0569(10) 0.0347(7) 0.0016(8) 0.0062(6) -0.0029(7)
Cl2 0.0598(10) 0.0379(9) 0.0612(11) 0.0117(7) -0.0190(9) 0.0031(8)
Cl3 0.0714(11) 0.0327(8) 0.0509(10) -0.0052(7) -0.0133(9) 0.0025(8)
Cl4 0.0328(8) 0.0942(14) 0.0482(10) 0.0006(9) -0.0070(7) -0.0028(8)
N1 0.028(2) 0.040(3) 0.025(2) 0.004(2) -0.0006(18) 0.002(2)
C1 0.031(3) 0.043(3) 0.031(3) 0.002(3) 0.006(2) -0.007(3)
C2 0.050(4) 0.071(5) 0.032(3) -0.001(4) -0.001(3) -0.001(4)
C3 0.042(4) 0.053(4) 0.041(4) 0.004(3) 0.004(3) -0.005(3)
C4 0.047(4) 0.065(5) 0.040(4) -0.003(3) 0.005(3) 0.014(3)
N2 0.030(2) 0.043(3) 0.030(2) 0.002(2) -0.0005(19) 0.001(2)
C5 0.029(3) 0.067(4) 0.037(3) 0.002(3) 0.003(3) 0.004(3)
C6 0.043(4) 0.113(7) 0.038(4) -0.013(4) 0.006(3) 0.013(4)
C7 0.050(4) 0.041(4) 0.042(4) 0.013(3) -0.008(3) -0.002(3)
C8 0.059(4) 0.039(4) 0.077(5) 0.009(4) -0.023(4) 0.006(3)
C9 0.037(3) 0.046(4) 0.036(3) -0.005(3) -0.001(3) -0.008(3)
C10 0.063(4) 0.035(4) 0.061(4) 0.005(3) 0.000(4) -0.010(3)
C11 0.035(3) 0.037(3) 0.029(3) 0.002(3) -0.004(2) 0.002(3)
C12 0.045(4) 0.061(4) 0.039(4) -0.004(3) -0.010(3) -0.006(3)
N3 0.048(3) 0.032(3) 0.048(3) -0.003(2) 0.014(3) -0.012(2)
C13 0.069(5) 0.067(5) 0.094(7) -0.009(5) 0.038(5) -0.002(4)
C14 0.111(8) 0.095(7) 0.163(10) -0.019(7) 0.084(8) 0.027(6)
C15 0.074(5) 0.060(5) 0.073(5) 0.018(4) 0.006(4) -0.004(4)
C16 0.092(7) 0.124(8) 0.084(6) 0.044(6) -0.024(5) -0.009(6)
C17 0.106(7) 0.073(5) 0.066(5) -0.011(4) -0.020(5) -0.027(5)
C18 0.158(9) 0.096(7) 0.056(5) 0.002(5) -0.031(6) -0.029(7)
C19 0.071(5) 0.049(4) 0.058(4) -0.011(3) 0.000(4) 0.002(4)
C20 0.078(6) 0.119(8) 0.098(7) 0.003(6) 0.031(5) 0.043(6)

loop_
_atom_type_symbol
_atom_type_description
_atom_type_scat_dispersion_real
_atom_type_scat_dispersion_imag
_atom_type_scat_source
C C 0.0033 0.0016 'International Tables Vol C Tables 4.2.6.8 and 6.1.1.4'
H H 0.0000 0.0000 'International Tables Vol C Tables 4.2.6.8 and 6.1.1.4'
N N 0.0061 0.0033 'International Tables Vol C Tables 4.2.6.8 and 6.1.1.4'
Cl Cl 0.1484 0.1585 'International Tables Vol C Tables 4.2.6.8 and 6.1.1.4'
Fe Fe 0.3463 0.8444 'International Tables Vol C Tables 4.2.6.8 and 6.1.1.4'
Se Se -0.0929 2.2259 'International Tables Vol C Tables 4.2.6.8 and 6.1.1.4'

loop_
_geom_angle_atom_site_label_1
_geom_angle_atom_site_label_2
_geom_angle_atom_site_label_3
_geom_angle
_geom_angle_site_symmetry_1
_geom_angle_site_symmetry_3
Cl1 Fe1 Se1 113.94(5) . .
Cl1 Fe1 Se3 114.78(5) . .
Se1 Fe1 Se3 105.48(3) . .
Cl1 Fe1 Se2 108.70(5) . .
Se1 Fe1 Se2 105.93(3) . .
Se3 Fe1 Se2 107.48(3) . .
Cl1 Fe1 Fe3 144.63(6) . .
Se1 Fe1 Fe3 101.26(3) . .
Se3 Fe1 Fe3 55.34(3) . .
Se2 Fe1 Fe3 55.36(3) . .
Cl1 Fe1 Fe2 144.21(5) . .
Se1 Fe1 Fe2 55.40(3) . .
Se3 Fe1 Fe2 100.89(3) . .
Se2 Fe1 Fe2 54.36(3) . .
Fe3 Fe1 Fe2 57.06(3) . .
Cl1 Fe1 Fe4 150.18(5) . .
Se1 Fe1 Fe4 55.05(3) . .
Se3 Fe1 Fe4 54.30(3) . .
Se2 Fe1 Fe4 101.11(3) . .
Fe3 Fe1 Fe4 57.24(3) . .
Fe2 Fe1 Fe4 57.36(3) . .
Cl1 Fe1 N1 175.92(8) . .
Se1 Fe1 N1 68.12(8) . .
Se3 Fe1 N1 67.23(7) . .
Se2 Fe1 N1 67.22(7) . .
Fe3 Fe1 N1 33.14(8) . .
Fe2 Fe1 N1 33.66(7) . .
Fe4 Fe1 N1 33.90(7) . .
N1 Fe2 Cl2 120.68(13) . .
N1 Fe2 Se2 102.31(13) . .
Cl2 Fe2 Se2 112.28(6) . .
N1 Fe2 Se1 102.30(12) . .
Cl2 Fe2 Se1 112.59(6) . .
Se2 Fe2 Se1 105.02(4) . .
N1 Fe2 Fe3 46.12(13) . .
Cl2 Fe2 Fe3 144.00(6) . .
Se2 Fe2 Fe3 57.20(3) . .
Se1 Fe2 Fe3 103.38(4) . .
N1 Fe2 Fe4 46.51(11) . .
Cl2 Fe2 Fe4 142.52(6) . .
Se2 Fe2 Fe4 105.18(4) . .
Se1 Fe2 Fe4 56.43(3) . .
Fe3 Fe2 Fe4 60.06(3) . .
N1 Fe2 Fe1 93.56(12) . .
Cl2 Fe2 Fe1 145.75(6) . .
Se2 Fe2 Fe1 54.93(3) . .
Se1 Fe2 Fe1 53.85(3) . .
Fe3 Fe2 Fe1 61.16(3) . .
Fe4 Fe2 Fe1 61.72(3) . .
N1 Fe2 Se3 57.39(12) . .
Cl2 Fe2 Se3 177.81(6) . .
Se2 Fe2 Se3 69.60(2) . .
Se1 Fe2 Se3 67.55(2) . .
Fe3 Fe2 Se3 35.84(2) . .
Fe4 Fe2 Se3 35.58(2) . .
Fe1 Fe2 Se3 36.18(2) . .
N1 Fe3 Cl3 120.93(13) . .
N1 Fe3 Se3 102.01(11) . .
Cl3 Fe3 Se3 113.46(5) . .
N1 Fe3 Se2 101.98(13) . .
Cl3 Fe3 Se2 110.38(6) . .
Se3 Fe3 Se2 106.63(4) . .
N1 Fe3 Fe2 46.88(13) . .
Cl3 Fe3 Fe2 142.16(6) . .
Se3 Fe3 Fe2 104.37(4) . .
Se2 Fe3 Fe2 56.12(3) . .
N1 Fe3 Fe4 46.82(11) . .
Cl3 Fe3 Fe4 144.84(6) . .
Se3 Fe3 Fe4 56.13(3) . .
Se2 Fe3 Fe4 104.71(4) . .
Fe2 Fe3 Fe4 60.54(3) . .
N1 Fe3 Fe1 94.63(12) . .
Cl3 Fe3 Fe1 144.38(6) . .
Se3 Fe3 Fe1 54.89(3) . .
Se2 Fe3 Fe1 54.91(3) . .
Fe2 Fe3 Fe1 61.78(3) . .
Fe4 Fe3 Fe1 62.10(3) . .
N1 Fe3 Se1 58.78(12) . .
Cl3 Fe3 Se1 178.36(5) . .
Se3 Fe3 Se1 68.06(2) . .
Se2 Fe3 Se1 68.36(2) . .
Fe2 Fe3 Se1 36.32(2) . .
Fe4 Fe3 Se1 36.37(2) . .
Fe1 Fe3 Se1 35.85(2) . .
N1 Fe4 Cl4 118.88(12) . .
N1 Fe4 Se3 101.65(14) . .
Cl4 Fe4 Se3 116.98(6) . .
N1 Fe4 Se1 102.04(13) . .
Cl4 Fe4 Se1 111.03(6) . .
Se3 Fe4 Se1 104.28(3) . .
N1 Fe4 Fe3 45.74(13) . .
Cl4 Fe4 Fe3 145.66(6) . .
Se3 Fe4 Fe3 56.82(3) . .
Se1 Fe4 Fe3 102.90(3) . .
N1 Fe4 Fe2 46.20(12) . .
Cl4 Fe4 Fe2 139.00(6) . .
Se3 Fe4 Fe2 103.99(3) . .
Se1 Fe4 Fe2 56.48(3) . .
Fe3 Fe4 Fe2 59.40(3) . .
N1 Fe4 Fe1 92.68(12) . .
Cl4 Fe4 Fe1 148.17(5) . .
Se3 Fe4 Fe1 54.50(3) . .
Se1 Fe4 Fe1 53.56(3) . .
Fe3 Fe4 Fe1 60.67(3) . .
Fe2 Fe4 Fe1 60.92(3) . .
N1 Fe4 Se2 56.78(11) . .
Cl4 Fe4 Se2 173.82(6) . .
Se3 Fe4 Se2 69.04(2) . .
Se1 Fe4 Se2 67.37(2) . .
Fe3 Fe4 Se2 35.54(2) . .
Fe2 Fe4 Se2 34.95(2) . .
Fe1 Fe4 Se2 35.913(18) . .
Fe1 Se1 Fe2 70.74(3) . .
Fe1 Se1 Fe4 71.39(3) . .
Fe2 Se1 Fe4 67.10(3) . .
Fe1 Se1 N1 71.54(7) . .
Fe2 Se1 N1 33.69(7) . .
Fe4 Se1 N1 33.93(7) . .
Fe1 Se1 Se3 37.55(2) . .
Fe2 Se1 Se3 76.44(3) . .
Fe4 Se1 Se3 37.68(2) . .
N1 Se1 Se3 55.56(7) . .
Fe1 Se1 Se2 37.33(2) . .
Fe2 Se1 Se2 37.21(2) . .
Fe4 Se1 Se2 76.83(3) . .
N1 Se1 Se2 55.44(7) . .
Se3 Se1 Se2 61.218(16) . .
Fe1 Se1 Cl4 99.57(4) . .
Fe2 Se1 Cl4 91.67(3) . .
Fe4 Se1 Cl4 32.75(3) . .
N1 Se1 Cl4 59.11(7) . .
Se3 Se1 Cl4 62.13(3) . .
Se2 Se1 Cl4 109.38(3) . .
Fe1 Se1 Cl2 96.95(3) . .
Fe2 Se1 Cl2 31.87(3) . .
Fe4 Se1 Cl2 92.12(3) . .
N1 Se1 Cl2 59.04(7) . .
Se3 Se1 Cl2 108.28(3) . .
Se2 Se1 Cl2 59.67(3) . .
Cl4 Se1 Cl2 105.25(4) . .
Fe1 Se1 Cl1 31.80(3) . .
Fe2 Se1 Cl1 95.95(3) . .
Fe4 Se1 Cl1 98.76(3) . .
N1 Se1 Cl1 103.28(8) . .
Se3 Se1 Cl1 61.21(3) . .
Se2 Se1 Cl1 58.75(2) . .
Cl4 Se1 Cl1 118.86(4) . .
Cl2 Se1 Cl1 112.40(4) . .
Fe1 Se1 Fe3 42.89(2) . .
Fe2 Se1 Fe3 40.30(2) . .
Fe4 Se1 Fe3 40.73(2) . .
N1 Se1 Fe3 28.65(7) . .
Se3 Se1 Fe3 36.142(16) . .
Se2 Se1 Fe3 36.109(15) . .
Cl4 Se1 Fe3 73.39(3) . .
Cl2 Se1 Fe3 72.17(3) . .
Cl1 Se1 Fe3 74.65(3) . .
Fe1 Se1 Se3 143.71(3) . 3_444
Fe2 Se1 Se3 143.17(3) . 3_444
Fe4 Se1 Se3 125.62(3) . 3_444
N1 Se1 Se3 141.90(7) . 3_444
Se3 Se1 Se3 136.703(17) . 3_444
Se2 Se1 Se3 157.47(2) . 3_444
Cl4 Se1 Se3 92.95(3) . 3_444
Cl2 Se1 Se3 112.44(3) . 3_444
Cl1 Se1 Se3 113.38(3) . 3_444
Fe3 Se1 Se3 166.33(2) . 3_444
Fe1 Se1 N3 82.62(6) . 3_544
Fe2 Se1 N3 93.54(7) . 3_544
Fe4 Se1 N3 151.40(7) . 3_544
N1 Se1 N3 126.10(9) . 3_544
Se3 Se1 N3 119.66(6) . 3_544
Se2 Se1 N3 75.24(6) . 3_544
Cl4 Se1 N3 174.77(7) . 3_544
Cl2 Se1 N3 79.09(7) . 3_544
Cl1 Se1 N3 61.04(6) . 3_544
Fe3 Se1 N3 111.06(6) . 3_544
Se3 Se1 N3 82.59(6) 3_444 3_544
Fe2 Se2 Fe1 70.72(3) . .
Fe2 Se2 Fe3 66.68(3) . .
Fe1 Se2 Fe3 69.73(3) . .
Fe2 Se2 N1 33.97(8) . .
Fe1 Se2 N1 71.72(7) . .
Fe3 Se2 N1 33.54(8) . .
Fe2 Se2 C13 148.21(13) . .
Fe1 Se2 C13 80.43(14) . .
Fe3 Se2 C13 91.32(11) . .
N1 Se2 C13 123.80(13) . .
Fe2 Se2 Cl1 98.89(3) . .
Fe1 Se2 Cl1 34.02(3) . .
Fe3 Se2 Cl1 98.01(3) . .
N1 Se2 Cl1 105.73(7) . .
C13 Se2 Cl1 60.18(14) . .
Fe2 Se2 Cl3 92.89(4) . .
Fe1 Se2 Cl3 96.73(4) . .
Fe3 Se2 Cl3 32.97(3) . .
N1 Se2 Cl3 59.54(8) . .
C13 Se2 Cl3 77.20(11) . .
Cl1 Se2 Cl3 114.62(4) . .
Fe2 Se2 Cl2 32.26(3) . .
Fe1 Se2 Cl2 97.22(3) . .
Fe3 Se2 Cl2 92.62(4) . .
N1 Se2 Cl2 59.58(8) . .
C13 Se2 Cl2 174.41(12) . .
Cl1 Se2 Cl2 115.26(4) . .
Cl3 Se2 Cl2 108.19(4) . .
Fe2 Se2 Se1 37.77(2) . .
Fe1 Se2 Se1 36.74(2) . .
Fe3 Se2 Se1 75.54(3) . .
N1 Se2 Se1 56.07(7) . .
C13 Se2 Se1 116.82(14) . .
Cl1 Se2 Se1 61.13(3) . .
Cl3 Se2 Se1 108.50(3) . .
Cl2 Se2 Se1 60.52(3) . .
Fe2 Se2 Se3 75.14(2) . .
Fe1 Se2 Se3 36.25(2) . .
Fe3 Se2 Se3 36.67(2) . .
N1 Se2 Se3 54.95(7) . .
C13 Se2 Se3 73.70(12) . .
Cl1 Se2 Se3 61.33(3) . .
Cl3 Se2 Se3 60.49(3) . .
Cl2 Se2 Se3 107.39(3) . .
Se1 Se2 Se3 59.236(16) . .
Fe2 Se2 Fe4 39.87(2) . .
Fe1 Se2 Fe4 42.97(2) . .
Fe3 Se2 Fe4 39.74(2) . .
N1 Se2 Fe4 28.75(6) . .
C13 Se2 Fe4 108.77(13) . .
Cl1 Se2 Fe4 76.99(3) . .
Cl3 Se2 Fe4 72.70(3) . .
Cl2 Se2 Fe4 72.12(3) . .
Se1 Se2 Fe4 35.802(16) . .
Se3 Se2 Fe4 35.273(16) . .
Fe2 Se2 N2 95.21(6) . .
Fe1 Se2 N2 165.77(6) . .
Fe3 Se2 N2 103.25(6) . .
N1 Se2 N2 95.50(8) . .
C13 Se2 N2 112.65(15) . .
Cl1 Se2 N2 157.85(6) . .
Cl3 Se2 N2 81.45(6) . .
Cl2 Se2 N2 70.25(6) . .
Se1 Se2 N2 130.53(6) . .
Se3 Se2 N2 139.60(5) . .
Fe4 Se2 N2 123.97(5) . .
Fe4 Se3 Fe1 71.19(3) . .
Fe4 Se3 Fe3 67.05(3) . .
Fe1 Se3 Fe3 69.77(3) . .
Fe4 Se3 N1 34.27(7) . .
Fe1 Se3 N1 71.73(7) . .
Fe3 Se3 N1 33.53(7) . .
Fe4 Se3 Se1 38.04(2) . .
Fe1 Se3 Se1 36.97(2) . .
Fe3 Se3 Se1 75.80(3) . .
N1 Se3 Se1 56.19(7) . .
Fe4 Se3 Cl3 92.55(3) . .
Fe1 Se3 Cl3 95.00(3) . .
Fe3 Se3 Cl3 31.54(3) . .
N1 Se3 Cl3 58.79(8) . .
Se1 Se3 Cl3 107.34(3) . .
Fe4 Se3 Se2 75.68(2) . .
Fe1 Se3 Se2 36.27(2) . .
Fe3 Se3 Se2 36.69(2) . .
N1 Se3 Se2 54.95(7) . .
Se1 Se3 Se2 59.546(15) . .
Cl3 Se3 Se2 58.74(3) . .
Fe4 Se3 Cl1 97.94(3) . .
Fe1 Se3 Cl1 31.16(3) . .
Fe3 Se3 Cl1 94.55(3) . .
N1 Se3 Cl1 102.83(7) . .
Se1 Se3 Cl1 60.03(3) . .
Cl3 Se3 Cl1 110.04(4) . .
Se2 Se3 Cl1 57.86(2) . .
Fe4 Se3 Cl4 30.10(3) . .
Fe1 Se3 Cl4 96.01(4) . .
Fe3 Se3 Cl4 91.16(3) . .
N1 Se3 Cl4 58.06(7) . .
Se1 Se3 Cl4 59.14(3) . .
Cl3 Se3 Cl4 107.55(4) . .
Se2 Se3 Cl4 105.77(3) . .
Cl1 Se3 Cl4 115.02(4) . .
Fe4 Se3 Fe2 40.43(2) . .
Fe1 Se3 Fe2 42.93(2) . .
Fe3 Se3 Fe2 39.79(2) . .
N1 Se3 Fe2 28.80(7) . .
Se1 Se3 Fe2 36.013(16) . .
Cl3 Se3 Fe2 71.33(3) . .
Se2 Se3 Fe2 35.256(15) . .
Cl1 Se3 Fe2 74.07(3) . .
Cl4 Se3 Fe2 70.52(3) . .
Fe4 Se3 Se1 136.37(3) . 3_454
Fe1 Se3 Se1 140.86(3) . 3_454
Fe3 Se3 Se1 139.30(3) . 3_454
N1 Se3 Se1 147.40(7) . 3_454
Se1 Se3 Se1 144.633(19) . 3_454
Cl3 Se3 Se1 107.87(3) . 3_454
Se2 Se3 Se1 147.79(2) . 3_454
Cl1 Se3 Se1 109.78(3) . 3_454
Cl4 Se3 Se1 106.29(3) . 3_454
Fe2 Se3 Se1 175.97(2) . 3_454
Fe4 Se3 N2 94.68(6) . 2_444
Fe1 Se3 N2 74.68(5) . 2_444
Fe3 Se3 N2 143.64(6) . 2_444
N1 Se3 N2 125.73(9) . 2_444
Se1 Se3 N2 71.30(6) . 2_444
Cl3 Se3 N2 164.68(6) . 2_444
Se2 Se3 N2 110.20(5) . 2_444
Cl1 Se3 N2 55.56(5) . 2_444
Cl4 Se3 N2 85.11(6) . 2_444
Fe2 Se3 N2 106.19(6) . 2_444
Se1 Se3 N2 75.65(6) 3_454 2_444
Fe1 Cl1 Se2 37.28(3) . .
Fe1 Cl1 Se1 34.26(3) . .
Se2 Cl1 Se1 60.12(2) . .
Fe1 Cl1 Se3 34.06(3) . .
Se2 Cl1 Se3 60.81(2) . .
Se1 Cl1 Se3 58.76(2) . .
Fe2 Cl2 N1 27.56(7) . .
Fe2 Cl2 Se2 35.47(3) . .
N1 Cl2 Se2 54.21(7) . .
Fe2 Cl2 Se1 35.54(3) . .
N1 Cl2 Se1 54.35(6) . .
Se2 Cl2 Se1 59.81(3) . .
Fe3 Cl3 N1 27.18(7) . .
Fe3 Cl3 Se2 36.64(4) . .
N1 Cl3 Se2 54.36(7) . .
Fe3 Cl3 Se3 34.99(3) . .
N1 Cl3 Se3 53.75(6) . .
Se2 Cl3 Se3 60.78(3) . .
Fe4 Cl4 N1 28.35(6) . .
Fe4 Cl4 Se1 36.22(4) . .
N1 Cl4 Se1 54.63(7) . .
Fe4 Cl4 Se3 32.92(4) . .
N1 Cl4 Se3 53.16(7) . .
Se1 Cl4 Se3 58.73(3) . .
C1 N1 Fe3 126.1(4) . .
C1 N1 Fe2 127.9(3) . .
Fe3 N1 Fe2 87.00(16) . .
C1 N1 Fe4 127.6(3) . .
Fe3 N1 Fe4 87.44(16) . .
Fe2 N1 Fe4 87.29(16) . .
C1 N1 C3 35.7(3) . .
Fe3 N1 C3 161.8(3) . .
Fe2 N1 C3 105.5(2) . .
Fe4 N1 C3 106.0(2) . .
C1 N1 C2 36.0(2) . .
Fe3 N1 C2 103.4(2) . .
Fe2 N1 C2 105.5(2) . .
Fe4 N1 C2 163.5(2) . .
C3 N1 C2 60.9(2) . .
C1 N1 C4 35.7(3) . .
Fe3 N1 C4 104.3(2) . .
Fe2 N1 C4 163.6(3) . .
Fe4 N1 C4 104.8(2) . .
C3 N1 C4 60.9(2) . .
C2 N1 C4 60.7(2) . .
C1 N1 Se2 138.0(3) . .
Fe3 N1 Se2 44.48(9) . .
Fe2 N1 Se2 43.72(9) . .
Fe4 N1 Se2 94.47(13) . .
C3 N1 Se2 142.7(2) . .
C2 N1 Se2 102.02(18) . .
C4 N1 Se2 143.0(2) . .
C1 N1 Se3 138.3(3) . .
Fe3 N1 Se3 44.45(8) . .
Fe2 N1 Se3 93.80(13) . .
Fe4 N1 Se3 44.08(9) . .
C3 N1 Se3 144.2(2) . .
C2 N1 Se3 142.1(3) . .
C4 N1 Se3 102.6(2) . .
Se2 N1 Se3 70.10(8) . .
C1 N1 Se1 141.3(3) . .
Fe3 N1 Se1 92.57(13) . .
Fe2 N1 Se1 44.01(8) . .
Fe4 N1 Se1 44.03(9) . .
C3 N1 Se1 105.6(2) . .
C2 N1 Se1 145.2(2) . .
C4 N1 Se1 144.4(2) . .
Se2 N1 Se1 68.49(7) . .
Se3 N1 Se1 68.24(7) . .
C1 N1 Fe1 178.3(3) . .
Fe3 N1 Fe1 52.23(9) . .
Fe2 N1 Fe1 52.77(9) . .
Fe4 N1 Fe1 53.42(9) . .
C3 N1 Fe1 145.9(2) . .
C2 N1 Fe1 143.0(2) . .
C4 N1 Fe1 143.6(2) . .
Se2 N1 Fe1 41.06(5) . .
Se3 N1 Fe1 41.04(5) . .
Se1 N1 Fe1 40.34(5) . .
C1 N1 Cl2 96.2(3) . .
Fe3 N1 Cl2 109.97(15) . .
Fe2 N1 Cl2 31.76(8) . .
Fe4 N1 Cl2 109.43(17) . .
C3 N1 Cl2 77.54(18) . .
C2 N1 Cl2 78.9(2) . .
C4 N1 Cl2 131.9(2) . .
Se2 N1 Cl2 66.21(8) . .
Se3 N1 Cl2 125.56(11) . .
Se1 N1 Cl2 66.60(8) . .
Fe1 N1 Cl2 84.53(9) . .
N1 C1 C3 109.0(5) . .
N1 C1 C2 108.9(4) . .
C3 C1 C2 109.9(5) . .
N1 C1 C4 109.5(4) . .
C3 C1 C4 110.2(5) . .
C2 C1 C4 109.3(5) . .
C1 C2 N1 35.1(2) . .
C1 C3 N1 35.3(2) . .
C1 C4 N1 34.8(2) . .
C5 N2 C9 112.3(4) . .
C5 N2 C7 109.5(4) . .
C9 N2 C7 108.2(4) . .
C5 N2 C11 108.2(4) . .
C9 N2 C11 108.6(4) . .
C7 N2 C11 110.1(4) . .
C5 N2 C10 93.3(4) . .
C9 N2 C10 32.2(3) . .
C7 N2 C10 140.4(4) . .
C11 N2 C10 91.7(3) . .
C5 N2 C6 32.5(3) . .
C9 N2 C6 91.7(3) . .
C7 N2 C6 94.2(3) . .
C11 N2 C6 140.5(3) . .
C10 N2 C6 88.1(3) . .
C5 N2 C12 92.9(3) . .
C9 N2 C12 140.2(3) . .
C7 N2 C12 90.3(3) . .
C11 N2 C12 31.9(3) . .
C10 N2 C12 121.2(3) . .
C6 N2 C12 122.5(3) . .
C5 N2 C8 140.1(4) . .
C9 N2 C8 95.4(3) . .
C7 N2 C8 31.7(3) . .
C11 N2 C8 88.0(3) . .
C10 N2 C8 123.1(3) . .
C6 N2 C8 124.3(3) . .
C12 N2 C8 82.1(2) . .
C5 N2 Se2 86.7(3) . .
C9 N2 Se2 71.2(3) . .
C7 N2 Se2 56.0(3) . .
C11 N2 Se2 163.2(3) . .
C10 N2 Se2 95.16(18) . .
C6 N2 Se2 55.19(16) . .
C12 N2 Se2 143.5(2) . .
C8 N2 Se2 75.40(18) . .
C5 N2 Se3 112.5(3) . 2_445
C9 N2 Se3 75.6(3) . 2_445
C7 N2 Se3 132.3(3) . 2_445
C11 N2 Se3 34.7(2) . 2_445
C10 N2 Se3 57.60(16) . 2_445
C6 N2 Se3 133.5(2) . 2_445
C12 N2 Se3 66.18(16) . 2_445
C8 N2 Se3 101.57(19) . 2_445
Se2 N2 Se3 146.12(10) . 2_445
C5 N2 Se1 135.7(3) . 2_445
C9 N2 Se1 97.6(3) . 2_445
C7 N2 Se1 90.0(3) . 2_445
C11 N2 Se1 28.4(2) . 2_445
C10 N2 Se1 95.80(18) . 2_445
C6 N2 Se1 168.05(19) . 2_445
C12 N2 Se1 46.13(15) . 2_445
C8 N2 Se1 62.33(17) . 2_445
Se2 N2 Se1 135.23(9) . 2_445
Se3 N2 Se1 43.52(3) 2_445 2_445
N2 C5 C6 115.0(5) . .
C5 C6 N2 32.5(3) . .
C8 C7 N2 116.2(5) . .
C7 C8 N2 32.1(3) . .
N2 C9 C10 115.8(5) . .
C9 C10 N2 32.0(3) . .
C12 C11 N2 115.3(4) . .
C11 C12 N2 32.8(2) . .
C15 N3 C13 112.0(6) . .
C15 N3 C19 111.8(5) . .
C13 N3 C19 105.9(5) . .
C15 N3 C17 106.3(5) . .
C13 N3 C17 111.3(6) . .
C19 N3 C17 109.6(5) . .
C15 N3 C16 34.1(4) . .
C13 N3 C16 93.0(5) . .
C19 N3 C16 92.0(4) . .
C17 N3 C16 140.3(4) . .
C15 N3 C14 92.3(5) . .
C13 N3 C14 33.1(4) . .
C19 N3 C14 139.0(4) . .
C17 N3 C14 93.6(5) . .
C16 N3 C14 90.6(4) . .
C15 N3 C20 89.6(4) . .
C13 N3 C20 139.0(5) . .
C19 N3 C20 33.4(4) . .
C17 N3 C20 93.9(5) . .
C16 N3 C20 86.3(3) . .
C14 N3 C20 171.4(4) . .
C15 N3 C18 138.8(5) . .
C13 N3 C18 89.3(5) . .
C19 N3 C18 94.2(4) . .
C17 N3 C18 32.8(4) . .
C16 N3 C18 172.5(4) . .
C14 N3 C18 87.5(4) . .
C20 N3 C18 96.6(4) . .
C15 N3 Se2 150.1(4) . .
C13 N3 Se2 41.5(4) . .
C19 N3 Se2 73.8(3) . .
C17 N3 Se2 98.6(4) . .
C16 N3 Se2 119.7(2) . .
C14 N3 Se2 69.5(2) . .
C20 N3 Se2 105.2(2) . .
C18 N3 Se2 66.3(2) . .
C15 N3 Se1 55.6(3) . 3_554
C13 N3 Se1 159.3(4) . 3_554
C19 N3 Se1 94.5(3) . 3_554
C17 N3 Se1 63.0(4) . 3_554
C16 N3 Se1 83.0(2) . 3_554
C14 N3 Se1 126.4(3) . 3_554
C20 N3 Se1 61.2(2) . 3_554
C18 N3 Se1 92.3(3) . 3_554
Se2 N3 Se1 154.11(12) . 3_554
C15 N3 Se2 13.9(3) . 3_554
C13 N3 Se2 120.0(4) . 3_554
C19 N3 Se2 116.7(3) . 3_554
C17 N3 Se2 92.4(3) . 3_554
C16 N3 Se2 47.9(2) . 3_554
C14 N3 Se2 94.7(3) . 3_554
C20 N3 Se2 89.1(2) . 3_554
C18 N3 Se2 125.1(2) . 3_554
Se2 N3 Se2 161.17(12) . 3_554
Se1 N3 Se2 44.45(4) 3_554 3_554
N3 C13 C14 114.5(6) . .
N3 C13 Se2 123.2(4) . .
C14 C13 Se2 110.9(5) . .
C13 C14 N3 32.4(3) . .
N3 C15 C16 112.9(6) . .
C15 C16 N3 33.0(3) . .
N3 C17 C18 114.1(6) . .
C17 C18 N3 33.1(3) . .
C20 C19 N3 113.3(6) . .
C19 C20 N3 33.3(3) . .

loop_
_geom_bond_atom_site_label_1
_geom_bond_atom_site_label_2
_geom_bond_distance
_geom_bond_site_symmetry_2
Fe1 Cl1 2.2386(15) .
Fe1 Se1 2.3913(10) .
Fe1 Se3 2.4229(10) .
Fe1 Se2 2.4240(9) .
Fe1 Fe3 2.7790(11) .
Fe1 Fe2 2.7956(11) .
Fe1 Fe4 2.8171(11) .
Fe1 N1 3.504(4) .
Fe2 N1 1.946(4) .
Fe2 Cl2 2.2140(17) .
Fe2 Se2 2.4069(10) .
Fe2 Se1 2.4377(10) .
Fe2 Fe3 2.6625(11) .
Fe2 Fe4 2.6935(11) .
Fe2 Se3 4.0304(10) .
Fe3 N1 1.922(4) .
Fe3 Cl3 2.2226(17) .
Fe3 Se3 2.4362(10) .
Fe3 Se2 2.4371(10) .
Fe3 Fe4 2.6805(11) .
Fe3 Se1 4.0044(10) .
Fe4 N1 1.956(4) .
Fe4 Cl4 2.2302(17) .
Fe4 Se3 2.4168(10) .
Fe4 Se1 2.4362(10) .
Fe4 Se2 4.0551(10) .
Se1 N1 3.428(4) .
Se1 Se3 3.8317(9) .
Se1 Se2 3.8440(8) .
Se1 Cl4 3.8481(18) .
Se1 Cl2 3.8717(17) .
Se1 Cl1 3.8825(15) .
Se1 Se3 4.2210(8) 3_444
Se1 N3 4.769(5) 3_544
Se2 N1 3.403(4) .
Se2 C13 3.741(8) .
Se2 Cl1 3.7903(15) .
Se2 Cl3 3.8279(17) .
Se2 Cl2 3.8386(17) .
Se2 Se3 3.9083(8) .
Se2 N2 4.716(4) .
Se3 N1 3.403(4) .
Se3 Cl3 3.8971(17) .
Se3 Cl1 3.9278(16) .
Se3 Cl4 3.9630(18) .
Se3 Se1 4.2209(8) 3_454
Se3 N2 5.050(4) 2_444
Cl2 N1 3.618(5) .
Cl3 N1 3.609(5) .
Cl4 N1 3.608(4) .
N1 C1 1.496(6) .
N1 C3 2.450(7) .
N1 C2 2.460(6) .
N1 C4 2.472(7) .
C1 C3 1.512(8) .
C1 C2 1.527(7) .
C1 C4 1.531(8) .
N2 C5 1.508(7) .
N2 C9 1.502(7) .
N2 C7 1.519(7) .
N2 C11 1.532(6) .
N2 C10 2.555(7) .
N2 C6 2.547(7) .
N2 C12 2.559(7) .
N2 C8 2.565(8) .
N2 Se3 5.050(4) 2_445
N2 Se1 5.270(4) 2_445
C5 C6 1.512(8) .
C7 C8 1.503(9) .
C9 C10 1.513(8) .
C11 C12 1.497(7) .
N3 C15 1.481(8) .
N3 C13 1.494(8) .
N3 C19 1.529(8) .
N3 C17 1.534(8) .
N3 C16 2.503(9) .
N3 C14 2.537(9) .
N3 C20 2.555(9) .
N3 C18 2.564(9) .
N3 Se1 4.769(5) 3_554
N3 Se2 5.309(5) 3_554
C13 C14 1.521(10) .
C15 C16 1.522(10) .
C17 C18 1.523(10) .
C19 C20 1.529(9) .
